data_7028094
loop_
_publ_author_name
'Conway, Stephen L. J.'
'Dijkstra, Tessa'
'Doerrer, Linda H.'
'Green, Jennifer C.'
'Green, Malcolm L. H.'
'Stephens, Adam H. H.'

_publ_section_title
;
 Studies of ansa-bis(cyclopentadienyl)tungsten derivatives
;
_journal_issue 16
_journal_name_full 'Journal of the Chemical Society, Dalton Transactions'
_journal_page_first 2689
_journal_paper_doi 10.1039/a803076f
_journal_year 1998
_chemical_compound_source
;
?
;
_chemical_formula_moiety ' C14 H20 W1 SI1 '
_chemical_formula_sum 'C14 H20 I S W'
_chemical_formula_weight 400.25
_chemical_melting_point ?
_space_group_IT_number 14
_symmetry_cell_setting monoclinic
_symmetry_space_group_name_Hall '-P 2yn'
_symmetry_space_group_name_H-M 'P 1 21/n 1'
_atom_sites_solution_hydrogens geom
_atom_sites_solution_primary direct
_cell_angle_alpha 90.
_cell_angle_beta 98.853(4)
_cell_angle_gamma 90.
_cell_formula_units_Z 4
_cell_length_a 8.064(6)
_cell_length_b 14.807(7)
_cell_length_c 11.212(7)
_cell_measurement_reflns_used 0
_cell_measurement_temperature 0
_cell_measurement_theta_max 0
_cell_measurement_theta_min 0
_cell_volume 1322.8(14)
_computing_cell_refinement
;
DIP2000 software 'DENZO' (Otwinowski & Minor, 1996)
;
_computing_data_collection 'DIP2000 software Xpress (MAC Science, 1989)'
_computing_data_reduction
;
DIP2000 software 'DENZO' (Otwinowski & Minor, 1996)
;
_computing_molecular_graphics
;
 CAMERON (Watkin, Prout & Pearce,  1996)
;
_computing_publication_material
;
CRYSTALS Issue 10 (Watkin, Prout, Carruthers & Betteridge, 1996)
;
_computing_structure_refinement
;
CRYSTALS Issue 10 (Watkin, Prout, Carruthers & Betteridge, 1996)
;
_computing_structure_solution 'SIR92 (Giacovazzo et al, 1992)'
_diffrn_ambient_temperature 100
_diffrn_measurement_device_type '  Enraf-nonius DIP2000 '
_diffrn_measurement_method \w/2\q
_diffrn_radiation_monochromator graphite
_diffrn_radiation_type 'Mo K\a'
_diffrn_radiation_wavelength 0.71069
_diffrn_reflns_av_R_equivalents 0.00
_diffrn_reflns_limit_h_max 9
_diffrn_reflns_limit_h_min -10
_diffrn_reflns_limit_k_max 18
_diffrn_reflns_limit_k_min 0
_diffrn_reflns_limit_l_max 14
_diffrn_reflns_limit_l_min 0
_diffrn_reflns_number 2715
_diffrn_reflns_theta_max 0.00
_diffrn_reflns_theta_min 0.00
_diffrn_standards_decay_% 0.00
_diffrn_standards_interval_count 0
_diffrn_standards_interval_time 0
_diffrn_standards_number 0
_exptl_absorpt_coefficient_mu 8.98
_exptl_absorpt_correction_T_max 1.00
_exptl_absorpt_correction_T_min 0.83
_exptl_absorpt_correction_type refdelf
_exptl_absorpt_process_details 'refined from delta-F (Walker & Stuart , 1983)'
_exptl_crystal_colour ' yellow '
_exptl_crystal_density_diffrn 2.01
_exptl_crystal_density_meas ?
_exptl_crystal_description ' rhombus '
_exptl_crystal_F_000 762.98
_exptl_crystal_size_max 0.5
_exptl_crystal_size_mid 0.1
_exptl_crystal_size_min 0.2
_refine_diff_density_max 1.54
_refine_diff_density_min -1.57
_refine_ls_extinction_method None
_refine_ls_goodness_of_fit_obs 0.8863
_refine_ls_hydrogen_treatment noref
_refine_ls_matrix_type full
_refine_ls_number_parameters 145
_refine_ls_number_reflns 2318
_refine_ls_R_factor_obs 0.0335
_refine_ls_shift/su_max 0.021644
_refine_ls_structure_factor_coef F
_refine_ls_weighting_details
;
 Chebychev polynomial with   3 parameters (Carruthers & Watkin, 1979)
 4.80 0.569 3.64
;
_refine_ls_weighting_scheme calc
_refine_ls_wR_factor_obs 0.0407
_reflns_limit_h_max 9
_reflns_limit_h_min -10
_reflns_limit_k_max 18
_reflns_limit_k_min 0
_reflns_limit_l_max 14
_reflns_limit_l_min 0
_reflns_number_observed 2318
_reflns_number_total 2715
_reflns_observed_criterion >3.00\s(I)
_cod_data_source_file f803076sup1.cif
_cod_data_source_block CRYSTALS_cif
_cod_depositor_comments
;
The following automatic conversions were performed:

'_diffrn_ambient_temperature' value '100 K' was changed to '100' -
the value should be numeric and without a unit
designator.

'_chemical_melting_point' value 'not measured' was
changed to '?' - the value is undefined or not
given.

'_symmetry_cell_setting' value 'Monoclinic ' changed to
'monoclinic' according to
/home/saulius/struct/CIF-dictionaries/cif_core.dic dictionary named
'cif_core.dic' version 2.4.2 from 2011-04-26.

Automatic conversion script
Id: cif_fix_values 1891 2012-01-12 08:04:46Z andrius 

The following automatic conversions were performed:

'_exptl_crystal_density_meas' value 'not measured' was changed to '?'
- the value is perceived as not measured.

Automatic conversion script
Id: cif_fix_values 3008 2015-01-20 13:52:24Z robertas 

The following automatic conversions were performed:

data name '_diffrn_measurement_device-type' was replaced with
'_diffrn_measurement_device_type' as specified in the replacement
file 'data/replacement-values/replacement_tags.lst'.

Automatic conversion script
Id: cif_correct_tags 9268 2022-04-12 08:56:07Z antanas 
;
_cod_original_cell_volume 1322.8
_cod_original_sg_symbol_H-M 'P 1 21/n 1 '
_cod_original_formula_sum ' C14 H20 W1 SI1 '
_cod_database_code 7028094
_publ_section_figure_synopsis
;
?
;

loop_
_symmetry_equiv_pos_as_xyz
x,y,z
-x,-y,-z
-x+1/2,y+1/2,-z+1/2
x+1/2,-y+1/2,z+1/2

loop_
_atom_site_aniso_label
_atom_site_aniso_U_11
_atom_site_aniso_U_22
_atom_site_aniso_U_33
_atom_site_aniso_U_23
_atom_site_aniso_U_13
_atom_site_aniso_U_12
W1 0.02073(15) 0.02118(16) 0.01278(15) 0.00096(6) 0.00602(9) -0.00032(7
Si1 0.0253(7) 0.0232(7) 0.0203(7) 0.0010(5) 0.0089(6) 0.0006(5)
C1 0.026(3) 0.028(3) 0.017(2) 0.004(2) 0.011(2) -0.002(2)
C2 0.021(2) 0.031(3) 0.027(3) 0.002(2) 0.014(2) -0.007(2)
C3 0.043(3) 0.021(3) 0.028(3) -0.003(2) 0.014(2) -0.013(2)
C4 0.039(3) 0.028(3) 0.027(3) 0.010(2) 0.016(2) -0.002(2)
C5 0.034(3) 0.026(3) 0.018(2) 0.007(2) 0.011(2) -0.003(2)
C6 0.026(3) 0.025(3) 0.021(3) 0.0061(18) 0.008(2) -0.006(2)
C7 0.029(3) 0.033(3) 0.021(3) 0.007(2) 0.004(2) -0.003(2)
C8 0.042(3) 0.035(3) 0.019(3) 0.004(2) 0.017(2) -0.003(3)
C9 0.026(3) 0.036(3) 0.026(3) 0.000(2) 0.012(2) -0.008(2)
C10 0.022(3) 0.030(3) 0.024(3) 0.005(2) 0.008(2) -0.004(2)
C21 0.027(3) 0.035(3) 0.039(3) 0.006(2) 0.009(2) 0.002(2)
C22 0.040(3) 0.030(3) 0.027(3) -0.006(2) 0.011(2) -0.002(2)
C31 0.045(4) 0.035(3) 0.026(3) -0.010(2) 0.011(3) -0.008(3)
C32 0.032(3) 0.040(3) 0.037(3) -0.001(3) 0.010(3) 0.011(3)

loop_
_atom_site_label
_atom_site_fract_x
_atom_site_fract_y
_atom_site_fract_z
_atom_site_U_iso_or_equiv
_atom_site_occupancy
_atom_site_thermal_displace_type
W1 0.52564(2) 0.237729(15) 0.053411(16) 0.0179 1.0000 Uani
Si1 0.36753(19) 0.4005(1) 0.17308(13) 0.0224 1.0000 Uani
C1 0.3667(7) 0.2755(4) 0.1941(5) 0.0229 1.0000 Uani
C2 0.2691(6) 0.2144(4) 0.1089(5) 0.0254 1.0000 Uani
C3 0.3489(8) 0.1291(4) 0.1235(5) 0.0298 1.0000 Uani
C4 0.4933(8) 0.1342(4) 0.2093(5) 0.0302 1.0000 Uani
C5 0.5111(7) 0.2239(4) 0.2535(5) 0.0253 1.0000 Uani
C6 0.5030(7) 0.3894(4) 0.0534(4) 0.0234 1.0000 Uani
C7 0.4393(7) 0.3581(4) -0.0677(5) 0.0275 1.0000 Uani
C8 0.5810(8) 0.3230(4) -0.1156(5) 0.0310 1.0000 Uani
C9 0.7240(7) 0.3276(4) -0.0274(5) 0.0285 1.0000 Uani
C10 0.6813(7) 0.3670(4) 0.0795(5) 0.0250 1.0000 Uani
C21 0.1573(7) 0.4448(4) 0.1114(6) 0.0333 1.0000 Uani
C22 0.4722(8) 0.4603(4) 0.3085(5) 0.0319 1.0000 Uani
C31 0.4702(9) 0.1408(4) -0.1020(6) 0.0348 1.0000 Uani
C32 0.7565(8) 0.1522(5) 0.0726(6) 0.0357 1.0000 Uani
H21 0.1667 0.2290 0.0500 0.0600 1.0000 Uiso
H31 0.3035 0.0734 0.0756 0.0600 1.0000 Uiso
H41 0.6018 0.1169 0.2668 0.0600 1.0000 Uiso
H51 0.4981 0.1763 0.3151 0.0600 1.0000 Uiso
H71 0.3178 0.3601 -0.1086 0.0600 1.0000 Uiso
H81 0.5792 0.3001 -0.1995 0.0600 1.0000 Uiso
H91 0.8418 0.3052 -0.0354 0.0600 1.0000 Uiso
H101 0.7587 0.3783 0.1583 0.0600 1.0000 Uiso
H211 0.1636 0.5122 0.1007 0.0600 1.0000 Uiso
H212 0.0758 0.4304 0.1664 0.0600 1.0000 Uiso
H213 0.1185 0.4169 0.0297 0.0600 1.0000 Uiso
H221 0.4733 0.5271 0.2951 0.0600 1.0000 Uiso
H222 0.5947 0.4395 0.3286 0.0600 1.0000 Uiso
H223 0.4167 0.4469 0.3804 0.0600 1.0000 Uiso
H311 0.4895 0.1651 -0.1807 0.0600 1.0000 Uiso
H312 0.5624 0.1045 -0.0644 0.0600 1.0000 Uiso
H313 0.3642 0.1023 -0.1171 0.0600 1.0000 Uiso
H321 0.8001 0.1487 -0.0059 0.0600 1.0000 Uiso
H322 0.8472 0.1804 0.1332 0.0600 1.0000 Uiso
H323 0.7339 0.0912 0.1000 0.0600 1.0000 Uiso

loop_
_atom_type_symbol
_atom_type_scat_dispersion_real
_atom_type_scat_dispersion_imag
_atom_type_scat_Cromer_Mann_a1
_atom_type_scat_Cromer_Mann_b1
_atom_type_scat_Cromer_Mann_a2
_atom_type_scat_Cromer_Mann_b2
_atom_type_scat_Cromer_Mann_a3
_atom_type_scat_Cromer_Mann_b3
_atom_type_scat_Cromer_Mann_a4
_atom_type_scat_Cromer_Mann_b4
_atom_type_scat_Cromer_Mann_c
_atom_type_scat_source
'W   ' -1.4210 6.8720 29.0818 1.7203 15.4300 9.2259 14.4327 0.3217 5.1198 57.0560 9.8875 International_Tables_Vol_IV_Table_2.2B
'C   ' 0.0020 0.0020 2.3100 20.8439 1.0200 10.2075 1.5886 0.5687 0.8650 51.6512 0.2156 International_Tables_Vol_IV_Table_2.2B
'Si  ' 0.0720 0.0710 6.2915 2.4386 3.0353 32.3337 1.9891 0.6785 1.5410 81.6937 1.1407 International_Tables_Vol_IV_Table_2.2B
'H   ' 0.0000 0.0000 0.4930 10.5109 0.3229 26.1257 0.1402 3.1424 0.0408 57.7997 0.0030 International_Tables_Vol_IV_Table_2.2B

loop_
_geom_angle_atom_site_label_1
_geom_angle_atom_site_label_2
_geom_angle_atom_site_label_3
_geom_angle
_geom_angle_publ_flag
C1 W1 C2 37.5(2) yes
C1 W1 C3 59.86(19) yes
C2 W1 C3 35.5(2) yes
C1 W1 C4 60.3(2) yes
C2 W1 C4 59.5(2) yes
C3 W1 C4 34.3(2) yes
C1 W1 C5 37.8(2) yes
C2 W1 C5 61.9(2) yes
C3 W1 C5 59.0(2) yes
C4 W1 C5 35.5(2) yes
C1 W1 C6 72.39(19) yes
C2 W1 C6 94.3(2) yes
C3 W1 C6 128.7(2) yes
C4 W1 C6 128.80(18) yes
C5 W1 C6 94.21(19) yes
C1 W1 C7 93.9(2) yes
C2 W1 C7 94.3(2) yes
C3 W1 C7 125.8(2) yes
C4 W1 C7 152.3(2) yes
C5 W1 C7 126.9(2) yes
C1 W1 C8 128.6(2) yes
C2 W1 C8 126.1(2) yes
C3 W1 C8 145.5(2) yes
C4 W1 C8 171.0(2) yes
C5 W1 C8 151.6(2) yes
C1 W1 C9 128.3(2) yes
C2 W1 C9 152.4(2) yes
C3 W1 C9 171.3(2) yes
C4 W1 C9 143.5(2) yes
C5 W1 C9 124.7(2) yes
C1 W1 C10 93.62(19) yes
C2 W1 C10 126.7(2) yes
C3 W1 C10 151.17(19) yes
C4 W1 C10 124.7(2) yes
C5 W1 C10 93.44(19) yes
C1 W1 C31 129.4(2) yes
C2 W1 C31 92.0(2) yes
C3 W1 C31 76.4(2) yes
C4 W1 C31 97.3(2) yes
C5 W1 C31 132.3(2) yes
C1 W1 C32 129.0(2) yes
C2 W1 C32 131.8(2) yes
C3 W1 C32 96.8(2) yes
C4 W1 C32 75.3(2) yes
C5 W1 C32 91.3(2) yes
C6 W1 C7 37.3(2) yes
C6 W1 C8 59.71(19) yes
C7 W1 C8 35.7(2) yes
C6 W1 C9 59.9(2) yes
C7 W1 C9 59.7(2) yes
C8 W1 C9 34.4(2) yes
C6 W1 C10 37.57(19) yes
C7 W1 C10 62.2(2) yes
C8 W1 C10 59.3(2) yes
C9 W1 C10 35.55(19) yes
C6 W1 C31 129.1(2) yes
C7 W1 C31 91.8(2) yes
C8 W1 C31 76.2(2) yes
C9 W1 C31 97.4(2) yes
C10 W1 C31 132.4(2) yes
C6 W1 C32 129.2(2) yes
C7 W1 C32 132.3(2) yes
C8 W1 C32 97.0(2) yes
C9 W1 C32 75.7(2) yes
C10 W1 C32 91.7(2) yes
C31 W1 C32 77.0(2) yes
C1 Si1 C6 91.0(2) yes
C1 Si1 C21 112.2(3) yes
C6 Si1 C21 111.5(3) yes
C1 Si1 C22 112.4(3) yes
C6 Si1 C22 113.0(3) yes
C21 Si1 C22 114.5(3) yes
W1 C1 Si1 98.3(2) yes
W1 C1 C2 72.2(3) yes
Si1 C1 C2 123.1(4) yes
W1 C1 C5 72.0(3) yes
Si1 C1 C5 123.8(4) yes
C2 C1 C5 106.6(5) yes
W1 C2 C1 70.3(3) yes
W1 C2 C3 75.6(3) yes
C1 C2 C3 106.7(5) yes
W1 C2 H21 118.7(4) no
C1 C2 H21 127.4(6) no
C3 C2 H21 125.8(6) no
W1 C3 C2 69.0(3) yes
W1 C3 C4 73.2(3) yes
C2 C3 C4 110.4(5) yes
W1 C3 H31 124.1(4) no
C2 C3 H31 122.7(6) no
C4 C3 H31 126.9(6) no
W1 C4 C3 72.6(3) yes
W1 C4 C5 68.6(3) yes
C3 C4 C5 108.7(5) yes
W1 C4 H41 116.2(4) no
C3 C4 H41 162.2(6) no
C5 C4 H41 89.1(5) no
W1 C5 C1 70.3(3) yes
W1 C5 C4 76.0(3) yes
C1 C5 C4 107.4(5) yes
W1 C5 H51 140.3(5) no
C1 C5 H51 121.3(5) no
C4 C5 H51 64.3(4) no
W1 C6 Si1 98.3(2) yes
W1 C6 C7 72.5(3) yes
Si1 C6 C7 122.7(4) yes
W1 C6 C10 72.3(3) yes
Si1 C6 C10 123.0(4) yes
C7 C6 C10 108.0(5) yes
W1 C7 C6 70.2(3) yes
W1 C7 C8 75.6(3) yes
C6 C7 C8 106.2(5) yes
W1 C7 H71 118.4(4) no
C6 C7 H71 126.2(5) no
C8 C7 H71 127.7(6) no
W1 C8 C7 68.6(3) yes
W1 C8 C9 72.4(3) yes
C7 C8 C9 109.6(5) yes
W1 C8 H81 126.5(5) no
C7 C8 H81 125.4(6) no
C9 C8 H81 125.0(6) no
W1 C9 C8 73.2(3) yes
W1 C9 C10 69.0(3) yes
C8 C9 C10 109.6(5) yes
W1 C9 H91 122.9(4) no
C8 C9 H91 126.6(5) no
C10 C9 H91 123.8(5) no
W1 C10 C6 70.1(3) yes
W1 C10 C9 75.4(3) yes
C6 C10 C9 106.5(5) yes
W1 C10 H101 120.2(4) no
C6 C10 H101 126.3(5) no
C9 C10 H101 127.3(5) no
Si1 C21 H211 109.6(4) no
Si1 C21 H212 110.4(5) no
H211 C21 H212 109.7(6) no
Si1 C21 H213 109.4(4) no
H211 C21 H213 108.2(6) no
H212 C21 H213 109.4(6) no
Si1 C22 H221 111.3(5) no
Si1 C22 H222 109.9(4) no
H221 C22 H222 107.3(6) no
Si1 C22 H223 111.4(5) no
H221 C22 H223 109.4(5) no
H222 C22 H223 107.4(6) no
W1 C31 H311 114.8(4) no
W1 C31 H312 88.2(4) no
H311 C31 H312 112.2(6) no
W1 C31 H313 123.2(4) no
H311 C31 H313 107.3(6) no
H312 C31 H313 109.5(6) no
W1 C32 H321 110.2(4) no
W1 C32 H322 109.6(4) no
H321 C32 H322 107.3(6) no
W1 C32 H323 111.1(4) no
H321 C32 H323 109.7(6) no
H322 C32 H323 108.7(6) no

loop_
_geom_bond_atom_site_label_1
_geom_bond_atom_site_label_2
_geom_bond_distance
_geom_bond_publ_flag
W1 C1 2.250(5) yes
W1 C2 2.276(5) yes
W1 C3 2.362(5) yes
W1 C4 2.370(5) yes
W1 C5 2.274(5) yes
W1 C6 2.254(6) yes
W1 C7 2.284(6) yes
W1 C8 2.375(5) yes
W1 C9 2.366(5) yes
W1 C10 2.282(5) yes
W1 C31 2.249(6) yes
W1 C32 2.235(6) yes
Si1 C1 1.867(6) yes
Si1 C6 1.863(5) yes
Si1 C21 1.850(6) yes
Si1 C22 1.845(6) yes
C1 C2 1.455(8) yes
C1 C5 1.465(8) yes
C2 C3 1.415(9) yes
C2 H21 0.999(6) no
C3 C4 1.394(9) yes
C3 H31 1.021(5) no
C4 C5 1.417(8) yes
C4 H41 1.036(6) no
C5 H51 1.004(5) no
C6 C7 1.452(8) yes
C6 C10 1.461(7) yes
C7 C8 1.433(8) yes
C7 H71 1.016(6) no
C8 C9 1.401(8) yes
C8 H81 0.998(5) no
C9 C10 1.421(8) yes
C9 H91 1.023(6) no
C10 H101 1.015(6) no
C21 H211 1.006(6) no
C21 H212 0.991(6) no
C21 H213 1.009(7) no
C22 H221 1.001(6) no
C22 H222 1.026(6) no
C22 H223 1.000(6) no
C31 H311 0.988(6) no
C31 H312 0.960(7) no
C31 H313 1.019(6) no
C32 H321 0.997(6) no
C32 H322 1.009(7) no
C32 H323 0.980(7) no
